data_4505326
loop_
_publ_author_name
'Lewis, Thomas C.'
'Tocher, Derek A.'
'Price, Sarah L.'

_publ_section_title
;
 An Experimental and Theoretical Search for Polymorphs of Barbituric
 Acid:&#x2009; The Challenges of Even Limited Conformational Flexibility
;
_journal_issue 5
_journal_name_full 'Crystal Growth &amp; Design'
_journal_page_first 979
_journal_paper_doi 10.1021/cg034209a
_journal_volume 4
_journal_year 2004
_chemical_formula_sum 'C4 H4 N2 O3'
_chemical_formula_weight 128.09
_chemical_name_systematic
;
 ?
;
_space_group_IT_number 14
_symmetry_cell_setting monoclinic
_symmetry_space_group_name_Hall '-P 2ybc'
_symmetry_space_group_name_H-M 'P 1 21/c 1'
_atom_sites_solution_hydrogens geom
_atom_sites_solution_primary direct
_atom_sites_solution_secondary difmap
_audit_creation_method SHELXL-97
_cell_angle_alpha 90.00
_cell_angle_beta 116.368(4)
_cell_angle_gamma 90.00
_cell_formula_units_Z 4
_cell_length_a 6.7305(18)
_cell_length_b 14.029(4)
_cell_length_c 6.2309(16)
_cell_measurement_temperature 150(2)
_cell_volume 527.1(2)
_computing_cell_refinement 'Bruker SAINT'
_computing_data_collection 'Bruker SMART'
_computing_data_reduction 'Bruker SAINT'
_computing_structure_refinement 'SHELXL-97 (Sheldrick, 1997)'
_computing_structure_solution 'SHELXS-97 (Sheldrick, 1990)'
_diffrn_ambient_temperature 150(2)
_diffrn_measured_fraction_theta_full 0.999
_diffrn_measured_fraction_theta_max 0.955
_diffrn_measurement_device_type 'Bruker SMART APEX diffractometer'
_diffrn_measurement_method '\w rotation with narrow frames'
_diffrn_radiation_monochromator graphite
_diffrn_radiation_source 'fine-focus sealed tube'
_diffrn_radiation_type MoK\a
_diffrn_radiation_wavelength 0.71073
_diffrn_reflns_av_R_equivalents 0.0225
_diffrn_reflns_av_sigmaI/netI 0.0227
_diffrn_reflns_limit_h_max 8
_diffrn_reflns_limit_h_min -8
_diffrn_reflns_limit_k_max 17
_diffrn_reflns_limit_k_min -18
_diffrn_reflns_limit_l_max 8
_diffrn_reflns_limit_l_min -8
_diffrn_reflns_number 4548
_diffrn_reflns_theta_full 26.00
_diffrn_reflns_theta_max 28.28
_diffrn_reflns_theta_min 2.90
_diffrn_standards_number 0
_exptl_absorpt_coefficient_mu 0.141
_exptl_absorpt_correction_T_max 0.9958
_exptl_absorpt_correction_T_min 0.9577
_exptl_absorpt_correction_type multi-scan
_exptl_crystal_colour Colourless
_exptl_crystal_density_diffrn 1.614
_exptl_crystal_density_method 'not measured'
_exptl_crystal_description Plate
_exptl_crystal_F_000 264
_exptl_crystal_size_max 0.31
_exptl_crystal_size_mid 0.08
_exptl_crystal_size_min 0.03
_refine_diff_density_max 0.316
_refine_diff_density_min -0.195
_refine_diff_density_rms 0.048
_refine_ls_extinction_method none
_refine_ls_goodness_of_fit_ref 1.097
_refine_ls_hydrogen_treatment refall
_refine_ls_matrix_type full
_refine_ls_number_parameters 98
_refine_ls_number_reflns 1246
_refine_ls_number_restraints 0
_refine_ls_restrained_S_all 1.097
_refine_ls_R_factor_all 0.0455
_refine_ls_R_factor_gt 0.0394
_refine_ls_shift/su_max 0.000
_refine_ls_shift/su_mean 0.000
_refine_ls_structure_factor_coef Fsqd
_refine_ls_weighting_details 'calc w=1/[\s^2^(Fo^2^)+(0.0511P)^2^+0.1495P] where P=(Fo^2^+2Fc^2^)/3'
_refine_ls_weighting_scheme calc
_refine_ls_wR_factor_gt 0.0981
_refine_ls_wR_factor_ref 0.1017
_reflns_number_gt 1105
_reflns_number_total 1246
_reflns_threshold_expression I>2\s(I)
_cod_data_source_file cg034209asi20031107_055124.cif
_cod_data_source_block barbituricacidform1
_cod_original_sg_symbol_H-M P2(1)/c
_cod_database_code 4505326

loop_
_symmetry_equiv_pos_as_xyz
'x, y, z'
'-x, y+1/2, -z+1/2'
'-x, -y, -z'
'x, -y-1/2, z-1/2'

loop_
_atom_site_label
_atom_site_type_symbol
_atom_site_fract_x
_atom_site_fract_y
_atom_site_fract_z
_atom_site_U_iso_or_equiv
_atom_site_adp_type
_atom_site_occupancy
_atom_site_symmetry_multiplicity
_atom_site_calc_flag
C2 C 1.0246(2) 0.57443(9) 0.2974(2) 0.0154(3) Uani 1 1 d
C4 C 0.8573(2) 0.66005(9) 0.5188(2) 0.0171(3) Uani 1 1 d
C5 C 0.6335(2) 0.64638(10) 0.3125(2) 0.0193(3) Uani 1 1 d
H5A H 0.558(3) 0.6007(13) 0.360(3) 0.034(5) Uiso 1 1 d
H5B H 0.553(3) 0.7035(13) 0.284(3) 0.029(4) Uiso 1 1 d
C6 C 0.6299(2) 0.61165(10) 0.0844(2) 0.0191(3) Uani 1 1 d
N1 N 0.82197(18) 0.57229(8) 0.1002(2) 0.0177(3) Uani 1 1 d
H1 H 0.823(3) 0.5463(14) -0.022(4) 0.030(5) Uiso 1 1 d
N3 N 1.03364(18) 0.61808(8) 0.49792(19) 0.0158(3) Uani 1 1 d
H3 H 1.164(4) 0.6231(13) 0.623(4) 0.033(5) Uiso 1 1 d
O2 O 1.18850(15) 0.53809(7) 0.29438(16) 0.0201(3) Uani 1 1 d
O4 O 0.88601(17) 0.70187(7) 0.70007(17) 0.0256(3) Uani 1 1 d
O6 O 0.46564(17) 0.61388(8) -0.10715(19) 0.0302(3) Uani 1 1 d

loop_
_atom_site_aniso_label
_atom_site_aniso_U_11
_atom_site_aniso_U_22
_atom_site_aniso_U_33
_atom_site_aniso_U_23
_atom_site_aniso_U_13
_atom_site_aniso_U_12
C2 0.0144(6) 0.0151(6) 0.0150(6) 0.0007(4) 0.0050(5) -0.0016(5)
C4 0.0185(7) 0.0148(6) 0.0178(6) 0.0013(5) 0.0080(5) -0.0004(5)
C5 0.0142(6) 0.0213(7) 0.0218(7) 0.0002(5) 0.0075(6) 0.0008(5)
C6 0.0146(6) 0.0177(6) 0.0204(7) 0.0004(5) 0.0036(5) -0.0021(5)
N1 0.0153(6) 0.0226(6) 0.0126(5) -0.0026(4) 0.0039(4) -0.0005(4)
N3 0.0119(5) 0.0193(6) 0.0125(5) -0.0012(4) 0.0020(4) 0.0001(4)
O2 0.0152(5) 0.0254(5) 0.0186(5) -0.0029(4) 0.0066(4) 0.0010(4)
O4 0.0266(6) 0.0280(6) 0.0213(5) -0.0060(4) 0.0099(4) 0.0023(4)
O6 0.0171(5) 0.0394(7) 0.0218(6) -0.0013(4) -0.0025(4) 0.0017(4)

loop_
_atom_type_symbol
_atom_type_description
_atom_type_scat_dispersion_real
_atom_type_scat_dispersion_imag
_atom_type_scat_source
C C 0.0033 0.0016 'International Tables Vol C Tables 4.2.6.8 and 6.1.1.4'
H H 0.0000 0.0000 'International Tables Vol C Tables 4.2.6.8 and 6.1.1.4'
N N 0.0061 0.0033 'International Tables Vol C Tables 4.2.6.8 and 6.1.1.4'
O O 0.0106 0.0060 'International Tables Vol C Tables 4.2.6.8 and 6.1.1.4'

loop_
_geom_angle_atom_site_label_1
_geom_angle_atom_site_label_2
_geom_angle_atom_site_label_3
_geom_angle
O2 C2 N3 121.72(12)
O2 C2 N1 121.47(12)
N3 C2 N1 116.80(12)
O4 C4 N3 120.45(12)
O4 C4 C5 123.16(12)
N3 C4 C5 116.33(12)
C6 C5 C4 116.40(12)
C6 C5 H5A 107.0(11)
C4 C5 H5A 107.1(12)
C6 C5 H5B 109.5(11)
C4 C5 H5B 109.4(11)
H5A C5 H5B 107.0(16)
O6 C6 N1 119.98(14)
O6 C6 C5 123.37(13)
N1 C6 C5 116.60(12)
C6 N1 C2 125.97(12)
C6 N1 H1 119.5(13)
C2 N1 H1 114.4(13)
C2 N3 C4 125.80(11)
C2 N3 H3 117.8(13)
C4 N3 H3 116.3(13)

loop_
_geom_bond_atom_site_label_1
_geom_bond_atom_site_label_2
_geom_bond_distance
C2 O2 1.2229(16)
C2 N3 1.3685(17)
C2 N1 1.3717(17)
C4 O4 1.2097(16)
C4 N3 1.3819(17)
C4 C5 1.4959(19)
C5 C6 1.493(2)
C5 H5A 0.94(2)
C5 H5B 0.940(19)
C6 O6 1.2146(17)
C6 N1 1.3684(18)
N1 H1 0.85(2)
N3 H3 0.88(2)

loop_
_geom_hbond_atom_site_label_D
_geom_hbond_atom_site_label_H
_geom_hbond_atom_site_label_A
_geom_hbond_distance_DH
_geom_hbond_distance_HA
_geom_hbond_distance_DA
_geom_hbond_angle_DHA
_geom_hbond_site_symmetry_A
N1 H1 O2 0.85(2) 2.04(2) 2.8799(16) 169.9(18) 3_765
N3 H3 O6 0.88(2) 1.99(2) 2.8561(16) 171.1(18) 1_656

loop_
_geom_torsion_atom_site_label_1
_geom_torsion_atom_site_label_2
_geom_torsion_atom_site_label_3
_geom_torsion_atom_site_label_4
_geom_torsion
O4 C4 C5 C6 167.68(13)
N3 C4 C5 C6 -15.25(18)
C4 C5 C6 O6 -166.07(13)
C4 C5 C6 N1 16.58(18)
O6 C6 N1 C2 172.35(13)
C5 C6 N1 C2 -10.2(2)
O2 C2 N1 C6 -179.18(13)
N3 C2 N1 C6 1.61(19)
O2 C2 N3 C4 -179.29(12)
N1 C2 N3 C4 -0.08(19)
O4 C4 N3 C2 -175.49(12)
C5 C4 N3 C2 7.36(19)

loop_
_cod_related_entry_id
_cod_related_entry_database
_cod_related_entry_code
1 ChemSpider 5976
